data_7233922
loop_
_publ_author_name
'Ferrer, Sacramento'
'Hern\'andez-Gil, Javier'
'Valverde-Mu\~noz, Francisco Javier'
'Lloret, Francisco'
'Casti\~neiras, Alfonso'

_publ_section_title
;
 Hexanuclear Cu3O--3Cu triazole-based units as novel core motifs for high
 nuclearity copper(ii) frameworks
;
_journal_issue 50
_journal_name_full 'RSC Advances'
_journal_page_first 29357
_journal_paper_doi 10.1039/C9RA05922A
_journal_volume 9
_journal_year 2019
_chemical_formula_moiety 'C48 H72 Cl5 Cu12 N36 O46, 3(Cl O4), 6(H2 O)'
_chemical_formula_sum 'C48 H84 Cl8 Cu12 N36 O64'
_chemical_formula_weight 3235.59
_space_group_crystal_system hexagonal
_space_group_IT_number 176
_space_group_name_Hall '-P 6c'
_space_group_name_H-M_alt 'P 63/m'
_symmetry_space_group_name_Hall '-P 6c'
_symmetry_space_group_name_H-M 'P 63/m'
_atom_sites_solution_hydrogens geom
_atom_sites_solution_primary direct
_atom_sites_solution_secondary difmap
_audit_creation_method SHELXL-2013
_audit_update_record
;
2019-06-23 deposited with the CCDC.    2019-09-06 downloaded from the CCDC.
;
_cell_angle_alpha 90
_cell_angle_beta 90
_cell_angle_gamma 120
_cell_formula_units_Z 2
_cell_length_a 20.811(3)
_cell_length_b 20.811(3)
_cell_length_c 22.620(3)
_cell_measurement_reflns_used 4033
_cell_measurement_temperature 100(2)
_cell_measurement_theta_max 21.185
_cell_measurement_theta_min 2.26
_cell_volume 8484(2)
_computing_cell_refinement 'SMART Software (Bruker, 1997)'
_computing_data_collection 'SMART Software (Bruker, 1997)'
_computing_data_reduction 'SAINT Software (Bruker, 1997)'
_computing_molecular_graphics 'PLATON (Spek, 2009)'
_computing_publication_material 'SHELXL-2013 (Sheldrick, 2013)'
_computing_structure_refinement 'SHELXL-2013 (Sheldrick, 2013)'
_computing_structure_solution 'SHELXS-2013 (Sheldrick, 2013)'
_diffrn_ambient_temperature 100(2)
_diffrn_measured_fraction_theta_full 0.681
_diffrn_measured_fraction_theta_max 0.994
_diffrn_measurement_device_type 'Bruker CCD SMART1000'
_diffrn_measurement_method 'omega and phi scans'
_diffrn_radiation_type MoK\a
_diffrn_radiation_wavelength 0.71073
_diffrn_reflns_av_R_equivalents 0.0542
_diffrn_reflns_av_unetI/netI 0.0449
_diffrn_reflns_Laue_measured_fraction_full 0.681
_diffrn_reflns_Laue_measured_fraction_max 0.994
_diffrn_reflns_limit_h_max 0
_diffrn_reflns_limit_h_min -18
_diffrn_reflns_limit_k_max 21
_diffrn_reflns_limit_k_min 0
_diffrn_reflns_limit_l_max 23
_diffrn_reflns_limit_l_min 0
_diffrn_reflns_number 47107
_diffrn_reflns_point_group_measured_fraction_full 0.681
_diffrn_reflns_point_group_measured_fraction_max 0.994
_diffrn_reflns_theta_full 25.242
_diffrn_reflns_theta_max 22.056
_diffrn_reflns_theta_min 2.154
_diffrn_source 'fine-focus sealed tube'
_exptl_absorpt_coefficient_mu 1.673
_exptl_absorpt_correction_T_max 1.0000
_exptl_absorpt_correction_T_min 0.7555
_exptl_absorpt_correction_type multi-scan
_exptl_absorpt_process_details SADABS
_exptl_crystal_colour Green
_exptl_crystal_density_diffrn 1.267
_exptl_crystal_description prism
_exptl_crystal_F_000 3240
_exptl_crystal_size_max 0.240
_exptl_crystal_size_mid 0.150
_exptl_crystal_size_min 0.100
_refine_diff_density_max 1.407
_refine_diff_density_min -0.503
_refine_diff_density_rms 0.127
_refine_ls_extinction_method none
_refine_ls_goodness_of_fit_ref 1.041
_refine_ls_hydrogen_treatment constr
_refine_ls_matrix_type full
_refine_ls_number_parameters 301
_refine_ls_number_reflns 3580
_refine_ls_number_restraints 13
_refine_ls_restrained_S_all 1.042
_refine_ls_R_factor_all 0.1125
_refine_ls_R_factor_gt 0.0798
_refine_ls_shift/su_max 0.000
_refine_ls_shift/su_mean 0.000
_refine_ls_structure_factor_coef Fsqd
_refine_ls_weighting_details 'w=1/[\s^2^(Fo^2^)+(0.1790P)^2^] where P=(Fo^2^+2Fc^2^)/3'
_refine_ls_weighting_scheme calc
_refine_ls_wR_factor_gt 0.2308
_refine_ls_wR_factor_ref 0.2547
_reflns_Friedel_coverage 0.000
_reflns_number_gt 2271
_reflns_number_total 3580
_reflns_threshold_expression 'I > 2\s(I)'
_cod_data_source_file c9ra05922a2.cif
_cod_data_source_block 12acsf02
_cod_original_cell_volume 8484(3)
_cod_database_code 7233922
_shelx_space_group_comment
;
The symmetry employed for this shelxl refinement is uniquely defined
by the following loop, which should always be used as a source of
symmetry information in preference to the above space-group names.
They are only intended as comments.
;
_shelx_estimated_absorpt_t_min 0.690
_shelx_estimated_absorpt_t_max 0.851
_shelxl_version_number 2013-3

loop_
_space_group_symop_operation_xyz
'x, y, z'
'x-y, x, z+1/2'
'-y, x-y, z'
'-x, -y, z+1/2'
'-x+y, -x, z'
'y, -x+y, z+1/2'
'-x, -y, -z'
'-x+y, -x, -z-1/2'
'y, -x+y, -z'
'x, y, -z-1/2'
'x-y, x, -z'
'-y, x-y, -z-1/2'

loop_
_atom_site_label
_atom_site_type_symbol
_atom_site_fract_x
_atom_site_fract_y
_atom_site_fract_z
_atom_site_U_iso_or_equiv
_atom_site_adp_type
_atom_site_occupancy
_atom_site_site_symmetry_order
_atom_site_calc_flag
_atom_site_refinement_flags_posn
_atom_site_refinement_flags_adp
_atom_site_refinement_flags_occupancy
Cu1 Cu 0.59903(5) 0.22695(5) 0.10218(5) 0.0403(4) Uani 1 1 d . . .
Cu2A Cu 0.31187(19) 0.04440(18) 0.1213(2) 0.0788(12) Uani 0.5 1 d . . P
Cu2B Cu 0.30418(17) 0.05280(16) 0.0810(2) 0.0689(11) Uani 0.5 1 d . . P
Cl1 Cl 0.6667 0.3333 -0.02855(19) 0.0530(10) Uani 1 3 d DS T P
O11 O 0.6236(4) 0.2615(4) -0.0049(3) 0.093(2) Uani 1 1 d D . .
O12 O 0.6667 0.3333 -0.0897(5) 0.115(5) Uani 1 3 d DS T P
Cl2 Cl 0.6026(2) 0.1830(2) 0.2500 0.0913(13) Uani 1 2 d DS T P
O21 O 0.5595(4) 0.1741(5) 0.1997(3) 0.102(3) Uani 1 1 d D . .
O22 O 0.6623(9) 0.2578(8) 0.2500 0.243(13) Uani 1 2 d DS T P
O23 O 0.6296(11) 0.1333(11) 0.2500 0.251(12) Uani 1 2 d DS T P
O1 O 0.6667 0.3333 0.1252(4) 0.037(2) Uani 1 3 d S T P
O2A O 0.2075(10) -0.0359(12) 0.1377(17) 0.180(11) Uani 0.5 1 d . . P
O2B O 0.1994(10) -0.0218(9) 0.0594(15) 0.164(11) Uani 0.5 1 d . . P
O3A O 0.3034(9) 0.1121(8) 0.1749(12) 0.118(9) Uani 0.5 1 d . . P
O3B O 0.2694(10) 0.1229(10) 0.1073(15) 0.153(11) Uani 0.5 1 d . . P
O4A O 0.262(2) 0.085(3) 0.0547(15) 0.48(5) Uani 0.5 1 d . . P
O4B O 0.275(2) 0.064(4) 0.1813(19) 0.54(7) Uani 0.5 1 d . . P
O17 O 0.5265(3) 0.1243(3) 0.0806(2) 0.0468(14) Uani 1 1 d . . .
N11 N 0.3393(4) -0.0188(4) 0.0724(4) 0.077(3) Uani 1 1 d . . .
N18 N 0.4133(4) 0.1219(4) 0.0936(4) 0.066(2) Uani 1 1 d . . .
N20 N 0.5186(3) 0.2458(3) 0.1003(3) 0.0440(18) Uani 1 1 d . . .
N21 N 0.6830(3) 0.2101(3) 0.1038(3) 0.0426(17) Uani 1 1 d . . .
N22 N 0.6398(4) 0.0821(4) 0.1141(4) 0.089(3) Uani 1 1 d . . .
H22A H 0.5927 0.0696 0.1144 0.106 Uiso 1 1 d R U .
H22B H 0.6523 0.0474 0.1157 0.106 Uiso 1 1 d R U .
N23 N 0.4092(4) 0.2350(4) 0.1037(4) 0.068(2) Uani 1 1 d . . .
C12 C 0.2973(6) -0.0920(6) 0.0630(5) 0.093(4) Uani 1 1 d . . .
H12 H 0.2450 -0.1142 0.0667 0.111 Uiso 1 1 d R U .
C13 C 0.3300(7) -0.1341(6) 0.0492(5) 0.091(4) Uani 1 1 d . . .
H13 H 0.2986 -0.1844 0.0377 0.110 Uiso 1 1 d R U .
C14 C 0.4063(6) -0.1038(5) 0.0493(5) 0.076(3) Uani 1 1 d . . .
H14 H 0.4292 -0.1329 0.0428 0.091 Uiso 1 1 d R U .
C15 C 0.4481(5) -0.0301(4) 0.0605(4) 0.058(2) Uani 1 1 d . . .
H15 H 0.5007 -0.0064 0.0610 0.069 Uiso 1 1 d R U .
C16 C 0.4153(5) 0.0113(4) 0.0726(4) 0.057(2) Uani 1 1 d . . .
C17 C 0.4561(5) 0.0937(4) 0.0833(4) 0.051(2) Uani 1 1 d . . .
C19 C 0.4483(4) 0.1988(5) 0.1001(4) 0.054(2) Uani 1 1 d . . .
C22 C 0.6917(5) 0.1529(5) 0.1071(4) 0.059(3) Uani 1 1 d . . .
Cl3 Cl 0.2974(3) 0.2770(3) 0.2500 0.130(2) Uani 1 2 d DS T P
O31 O 0.3225(8) 0.2564(8) 0.1995(6) 0.227(7) Uani 1 1 d D . .
O32 O 0.2210(7) 0.2435(11) 0.2500 0.293(16) Uani 1 2 d DS T P
O33 O 0.3309(13) 0.3556(8) 0.2500 0.293(15) Uani 1 2 d DS T P
O5 O 0.4213(8) 0.1856(10) 0.2500 0.149(6) Uani 1 2 d S T P
O6 O 0.3127(7) 0.5499(7) 0.2500 0.099(3) Uani 1 2 d S T P

loop_
_atom_site_aniso_label
_atom_site_aniso_U_11
_atom_site_aniso_U_22
_atom_site_aniso_U_33
_atom_site_aniso_U_23
_atom_site_aniso_U_13
_atom_site_aniso_U_12
Cu1 0.0270(6) 0.0251(6) 0.0687(8) -0.0027(5) 0.0006(4) 0.0130(4)
Cu2A 0.0360(16) 0.0482(17) 0.137(3) 0.004(2) 0.009(2) 0.0100(13)
Cu2B 0.0307(15) 0.0341(15) 0.132(3) -0.009(2) -0.005(2) 0.0090(11)
Cl1 0.0404(14) 0.0404(14) 0.078(3) 0.000 0.000 0.0202(7)
O11 0.085(5) 0.057(4) 0.105(6) -0.005(4) 0.012(4) 0.012(4)
O12 0.129(9) 0.129(9) 0.086(11) 0.000 0.000 0.065(4)
Cl2 0.056(2) 0.096(3) 0.102(3) 0.000 0.000 0.024(2)
O21 0.058(4) 0.148(8) 0.084(5) 0.011(5) -0.012(4) 0.039(5)
O22 0.165(15) 0.205(18) 0.120(13) 0.000 0.000 -0.088(16)
O23 0.33(3) 0.32(3) 0.29(3) 0.000 0.000 0.29(3)
O1 0.018(3) 0.018(3) 0.076(6) 0.000 0.000 0.0089(13)
O2A 0.052(11) 0.121(17) 0.31(3) -0.01(2) 0.036(17) -0.003(11)
O2B 0.081(13) 0.063(11) 0.34(4) -0.048(17) 0.010(18) 0.031(10)
O3A 0.063(11) 0.044(9) 0.24(3) 0.007(11) 0.081(14) 0.019(8)
O3B 0.073(12) 0.075(12) 0.33(3) -0.058(17) -0.042(17) 0.054(10)
O4A 0.27(4) 0.58(8) 0.15(3) 0.23(4) -0.10(3) -0.11(5)
O4B 0.13(3) 0.99(16) 0.24(4) 0.37(7) 0.01(3) 0.09(5)
O17 0.035(3) 0.027(3) 0.072(4) -0.008(3) 0.006(3) 0.011(3)
N11 0.042(5) 0.040(5) 0.126(8) -0.013(5) 0.018(5) 0.002(4)
N18 0.038(4) 0.034(4) 0.123(7) -0.011(4) 0.016(4) 0.016(4)
N20 0.023(4) 0.024(3) 0.084(5) -0.004(3) -0.005(3) 0.011(3)
N21 0.028(4) 0.020(3) 0.077(5) -0.003(3) 0.003(3) 0.010(3)
N22 0.049(5) 0.041(5) 0.173(9) 0.009(5) 0.006(5) 0.020(4)
N23 0.047(5) 0.041(5) 0.125(7) -0.007(4) 0.001(4) 0.028(4)
C12 0.070(7) 0.052(7) 0.135(11) -0.022(7) -0.006(7) 0.015(6)
C13 0.085(9) 0.046(6) 0.114(10) -0.017(6) 0.008(7) 0.010(6)
C14 0.065(7) 0.029(5) 0.103(8) -0.011(5) 0.026(6) 0.000(5)
C15 0.044(5) 0.034(5) 0.093(7) 0.003(5) 0.014(5) 0.017(4)
C16 0.056(6) 0.034(5) 0.068(6) 0.000(4) 0.007(5) 0.012(5)
C17 0.049(6) 0.027(5) 0.071(6) -0.010(4) -0.008(5) 0.014(4)
C19 0.034(5) 0.034(5) 0.088(7) -0.006(4) 0.006(4) 0.011(4)
C22 0.035(5) 0.042(6) 0.104(8) -0.003(5) 0.002(5) 0.022(5)
Cl3 0.095(4) 0.128(5) 0.188(6) 0.000 0.000 0.072(4)
O31 0.268(18) 0.261(17) 0.182(12) 0.005(12) 0.092(12) 0.156(15)
O32 0.082(12) 0.24(3) 0.56(5) 0.000 0.000 0.086(15)
O33 0.45(4) 0.17(2) 0.32(3) 0.000 0.000 0.20(3)
O5 0.147(13) 0.227(18) 0.132(11) 0.000 0.000 0.139(14)
O6 0.131(10) 0.116(9) 0.085(8) 0.000 0.000 0.087(9)

loop_
_atom_type_symbol
_atom_type_description
_atom_type_scat_dispersion_real
_atom_type_scat_dispersion_imag
_atom_type_scat_source
C C 0.0033 0.0016 'International Tables Vol C Tables 4.2.6.8 and 6.1.1.4'
H H 0.0000 0.0000 'International Tables Vol C Tables 4.2.6.8 and 6.1.1.4'
Cl Cl 0.1484 0.1585 'International Tables Vol C Tables 4.2.6.8 and 6.1.1.4'
Cu Cu 0.3201 1.2651 'International Tables Vol C Tables 4.2.6.8 and 6.1.1.4'
N N 0.0061 0.0033 'International Tables Vol C Tables 4.2.6.8 and 6.1.1.4'
O O 0.0106 0.0060 'International Tables Vol C Tables 4.2.6.8 and 6.1.1.4'

loop_
_geom_angle_atom_site_label_1
_geom_angle_atom_site_label_2
_geom_angle_atom_site_label_3
_geom_angle
_geom_angle_site_symmetry_1
_geom_angle_site_symmetry_3
_geom_angle_publ_flag
N20 Cu1 N21 178.7(3) . . y
N20 Cu1 O17 86.7(2) . . y
N21 Cu1 O17 94.5(2) . . y
N20 Cu1 O1 88.98(18) . . y
N21 Cu1 O1 89.80(17) . . y
O17 Cu1 O1 175.61(16) . . y
N20 Cu1 O21 88.9(3) . . y
N21 Cu1 O21 91.8(3) . . y
O17 Cu1 O21 80.2(3) . . y
O1 Cu1 O21 99.0(3) . . y
N20 Cu1 O11 89.6(3) . . y
N21 Cu1 O11 89.9(3) . . y
O17 Cu1 O11 90.4(2) . . y
O1 Cu1 O11 90.2(3) . . y
O21 Cu1 O11 170.6(3) . . y
N20 Cu1 Cu1 118.58(18) . 3_655 ?
N21 Cu1 Cu1 60.09(17) . 3_655 ?
O17 Cu1 Cu1 150.95(16) . 3_655 ?
O1 Cu1 Cu1 33.22(10) . 3_655 ?
O21 Cu1 Cu1 112.17(17) . 3_655 ?
O11 Cu1 Cu1 76.63(16) . 3_655 ?
N20 Cu1 Cu1 58.60(18) . 5_665 ?
N21 Cu1 Cu1 120.08(17) . 5_665 ?
O17 Cu1 Cu1 142.96(16) . 5_665 ?
O1 Cu1 Cu1 33.22(11) . 5_665 ?
O21 Cu1 Cu1 109.1(2) . 5_665 ?
O11 Cu1 Cu1 77.85(16) . 5_665 ?
Cu1 Cu1 Cu1 60.0 3_655 5_665 ?
N20 Cu1 Cu2A 49.54(19) . . ?
N21 Cu1 Cu2A 131.79(17) . . ?
O17 Cu1 Cu2A 41.98(15) . . ?
O1 Cu1 Cu2A 133.78(11) . . ?
O21 Cu1 Cu2A 65.85(17) . . ?
O11 Cu1 Cu2A 106.38(17) . . ?
Cu1 Cu1 Cu2A 166.94(5) 3_655 . ?
Cu1 Cu1 Cu2A 107.75(5) 5_665 . ?
N20 Cu1 Cu2B 46.36(18) . . ?
N21 Cu1 Cu2B 134.93(17) . . ?
O17 Cu1 Cu2B 41.03(15) . . ?
O1 Cu1 Cu2B 134.58(6) . . ?
O21 Cu1 Cu2B 76.12(17) . . ?
O11 Cu1 Cu2B 96.18(17) . . ?
Cu1 Cu1 Cu2B 164.05(5) 3_655 . ?
Cu1 Cu1 Cu2B 104.82(5) 5_665 . ?
Cu2A Cu1 Cu2B 10.27(4) . . ?
N20 Cu1 Cu1 91.3(2) . 10_556 ?
N21 Cu1 Cu1 88.9(2) . 10_556 ?
O17 Cu1 Cu1 104.40(16) . 10_556 ?
O1 Cu1 Cu1 75.0(3) . 10_556 ?
O21 Cu1 Cu1 24.20(19) . 10_556 ?
O11 Cu1 Cu1 165.17(16) . 10_556 ?
Cu1 Cu1 Cu1 90.0 3_655 10_556 ?
Cu1 Cu1 Cu1 90.0 5_665 10_556 ?
Cu2A Cu1 Cu1 85.27(5) . 10_556 ?
Cu2B Cu1 Cu1 95.12(5) . 10_556 ?
N20 Cu1 Cu1 77.7(2) . 8_666 ?
N21 Cu1 Cu1 102.01(19) . 8_666 ?
O17 Cu1 Cu1 125.50(16) . 8_666 ?
O1 Cu1 Cu1 52.6(2) . 8_666 ?
O21 Cu1 Cu1 48.1(2) . 8_666 ?
O11 Cu1 Cu1 140.28(16) . 8_666 ?
Cu1 Cu1 Cu1 77.022(6) 3_655 8_666 ?
Cu1 Cu1 Cu1 63.312(13) 5_665 8_666 ?
Cu2A Cu1 Cu1 93.63(5) . 8_666 ?
Cu2B Cu1 Cu1 101.22(5) . 8_666 ?
Cu1 Cu1 Cu1 26.688(13) 10_556 8_666 ?
O3A Cu2A O2A 92.1(9) . . y
O3A Cu2A N11 169.4(8) . . y
O2A Cu2A N11 95.8(8) . . y
O3A Cu2A N18 93.0(5) . . y
O2A Cu2A N18 172.5(11) . . y
N11 Cu2A N18 79.9(3) . . y
O3A Cu2A O4A 86(2) . . y
O2A Cu2A O4A 85.7(14) . . y
N11 Cu2A O4A 102(2) . . y
N18 Cu2A O4A 89.2(10) . . y
O3A Cu2A Cu1 90.6(5) . . ?
O2A Cu2A Cu1 169.8(10) . . ?
N11 Cu2A Cu1 80.5(2) . . ?
N18 Cu2A Cu1 15.5(3) . . ?
O4A Cu2A Cu1 104.3(9) . . ?
N11 Cu2B O2B 93.5(5) . . y
N11 Cu2B N18 80.8(3) . . y
O2B Cu2B N18 172.3(8) . . y
N11 Cu2B O3B 168.5(11) . . y
O2B Cu2B O3B 89.3(7) . . y
N18 Cu2B O3B 97.3(6) . . y
N11 Cu2B O4B 112.3(17) . . y
O2B Cu2B O4B 94.4(14) . . y
N18 Cu2B O4B 92.7(11) . . y
O3B Cu2B O4B 56.3(18) . . y
N11 Cu2B Cu1 77.8(2) . . ?
O2B Cu2B Cu1 168.2(7) . . ?
N18 Cu2B Cu1 4.1(2) . . ?
O3B Cu2B Cu1 100.8(5) . . ?
O4B Cu2B Cu1 96.3(10) . . ?
O12 Cl1 O11 112.3(3) . 5_665 ?
O12 Cl1 O11 112.3(3) . . ?
O11 Cl1 O11 106.5(4) 5_665 . ?
O12 Cl1 O11 112.3(3) . 3_655 ?
O11 Cl1 O11 106.5(4) 5_665 3_655 ?
O11 Cl1 O11 106.5(4) . 3_655 ?
Cl1 O11 Cu1 127.0(5) . . ?
O23 Cl2 O21 111.5(6) . . ?
O23 Cl2 O21 111.5(6) . 10_556 ?
O21 Cl2 O21 108.5(7) . 10_556 ?
O23 Cl2 O22 110.7(9) . . ?
O21 Cl2 O22 107.2(6) . . ?
O21 Cl2 O22 107.2(6) 10_556 . ?
Cl2 O21 Cu1 129.1(4) . . ?
Cu1 O1 Cu1 113.6(2) 3_655 . y
Cu1 O1 Cu1 113.6(2) 3_655 5_665 y
Cu1 O1 Cu1 113.6(2) . 5_665 y
Cu1 O1 O1 105.0(3) 3_655 8_666 ?
Cu1 O1 O1 105.0(3) . 8_666 ?
Cu1 O1 O1 105.0(3) 5_665 8_666 ?
C17 O17 Cu1 126.7(5) . . ?
C12 N11 C16 117.8(9) . . ?
C12 N11 Cu2B 126.6(7) . . ?
C16 N11 Cu2B 115.5(6) . . ?
C12 N11 Cu2A 126.4(7) . . ?
C16 N11 Cu2A 109.7(6) . . ?
Cu2B N11 Cu2A 27.80(15) . . ?
C17 N18 C19 116.8(7) . . ?
C17 N18 Cu2B 115.7(6) . . ?
C19 N18 Cu2B 126.1(6) . . ?
C17 N18 Cu2A 111.9(6) . . ?
C19 N18 Cu2A 128.5(6) . . ?
Cu2B N18 Cu2A 27.53(15) . . ?
C19 N20 N21 107.3(6) . 5_665 ?
C19 N20 Cu1 128.6(6) . . ?
N21 N20 Cu1 123.9(4) 5_665 . ?
C22 N21 N20 106.9(6) . 3_655 ?
C22 N21 Cu1 135.9(6) . . ?
N20 N21 Cu1 117.2(4) 3_655 . ?
C22 N22 H22A 119.6 . . ?
C22 N22 H22B 120.3 . . ?
H22A N22 H22B 120.0 . . ?
C19 N23 C22 105.3(7) . 5_665 ?
N11 C12 C13 120.4(10) . . ?
N11 C12 H12 118.4 . . ?
C13 C12 H12 121.2 . . ?
C14 C13 C12 121.6(10) . . ?
C14 C13 H13 120.1 . . ?
C12 C13 H13 118.2 . . ?
C15 C14 C13 117.1(10) . . ?
C15 C14 H14 120.5 . . ?
C13 C14 H14 122.4 . . ?
C14 C15 C16 120.7(9) . . ?
C14 C15 H15 120.7 . . ?
C16 C15 H15 118.6 . . ?
C15 C16 N11 122.1(8) . . ?
C15 C16 C17 125.2(8) . . ?
N11 C16 C17 112.6(8) . . ?
O17 C17 N18 131.0(7) . . ?
O17 C17 C16 114.4(7) . . ?
N18 C17 C16 114.6(8) . . ?
N20 C19 N23 110.2(7) . . ?
N20 C19 N18 127.9(7) . . ?
N23 C19 N18 121.9(7) . . ?
N21 C22 N22 128.2(8) . . ?
N21 C22 N23 110.3(7) . 3_655 ?
N22 C22 N23 121.5(8) . 3_655 ?
O32 Cl3 O31 110.8(7) . 10_556 ?
O32 Cl3 O31 110.8(7) . . ?
O31 Cl3 O31 108.3(14) 10_556 . ?
O32 Cl3 O33 111.0(10) . . ?
O31 Cl3 O33 107.9(7) 10_556 . ?
O31 Cl3 O33 107.9(7) . . ?

loop_
_geom_bond_atom_site_label_1
_geom_bond_atom_site_label_2
_geom_bond_distance
_geom_bond_site_symmetry_2
_geom_bond_publ_flag
Cu1 N20 1.903(6) . y
Cu1 N21 1.947(6) . y
Cu1 O17 1.964(5) . y
Cu1 O1 2.009(3) . y
Cu1 O21 2.417(7) . y
Cu1 O11 2.506(8) . y
Cu1 Cu1 3.3616(16) 3_655 y
Cu1 Cu1 3.3616(16) 5_665 y
Cu1 Cu2A 5.256(3) . y
Cu1 Cu2B 5.365(3) . y
Cu1 Cu1 6.687(2) 10_556 y
Cu1 Cu1 7.485(2) 8_666 y
Cu2A O3A 1.933(18) . y
Cu2A O2A 2.005(18) . y
Cu2A N11 2.009(9) . y
Cu2A N18 2.011(8) . y
Cu2A O4A 2.21(4) . y
Cu2B N11 1.971(8) . y
Cu2B O2B 2.005(19) . y
Cu2B N18 2.010(8) . y
Cu2B O3B 2.014(16) . y
Cu2B O4B 2.39(6) . y
Cl1 O12 1.384(12) . ?
Cl1 O11 1.408(7) 5_665 ?
Cl1 O11 1.408(7) . ?
Cl1 O11 1.408(7) 3_655 ?
Cl2 O23 1.402(11) . ?
Cl2 O21 1.403(7) . ?
Cl2 O21 1.403(7) 10_556 ?
Cl2 O22 1.425(11) . ?
O1 Cu1 2.009(3) 3_655 y
O1 Cu1 2.009(3) 5_665 y
O1 O1 5.648(18) 8_666 y
O17 C17 1.275(10) . ?
N11 C12 1.341(12) . ?
N11 C16 1.379(11) . ?
N18 C17 1.308(11) . ?
N18 C19 1.397(11) . ?
N20 C19 1.290(10) . ?
N20 N21 1.403(8) 5_665 ?
N21 C22 1.290(10) . ?
N21 N20 1.403(8) 3_655 ?
N22 C22 1.332(11) . ?
N22 H22A 0.8804 . ?
N22 H22B 0.8804 . ?
N23 C19 1.359(11) . ?
N23 C22 1.362(11) 5_665 ?
C12 C13 1.387(15) . ?
C12 H12 0.9505 . ?
C13 C14 1.385(14) . ?
C13 H13 0.9505 . ?
C14 C15 1.356(11) . ?
C14 H14 0.9505 . ?
C15 C16 1.369(12) . ?
C15 H15 0.9505 . ?
C16 C17 1.505(11) . ?
C22 N23 1.362(11) 3_655 ?
Cl3 O32 1.381(13) . ?
Cl3 O31 1.409(10) 10_556 ?
Cl3 O31 1.409(10) . ?
Cl3 O33 1.422(14) . ?

loop_
_geom_hbond_atom_site_label_D
_geom_hbond_atom_site_label_H
_geom_hbond_atom_site_label_A
_geom_hbond_distance_DH
_geom_hbond_distance_HA
_geom_hbond_distance_DA
_geom_hbond_angle_DHA
_geom_hbond_site_symmetry_A
N22 H22A O17 0.88 2.31 2.996(10) 134.6 .
N22 H22B O31 0.88 2.57 3.037(16) 113.8 3_655
C12 H12 O2B 0.95 2.54 3.05(2) 113.4 .

loop_
_geom_torsion_atom_site_label_1
_geom_torsion_atom_site_label_2
_geom_torsion_atom_site_label_3
_geom_torsion_atom_site_label_4
_geom_torsion
_geom_torsion_site_symmetry_1
_geom_torsion_site_symmetry_4
O12 Cl1 O11 Cu1 -177.8(3) . .
O11 Cl1 O11 Cu1 -54.4(5) 5_665 .
O11 Cl1 O11 Cu1 58.9(5) 3_655 .
O23 Cl2 O21 Cu1 -84.8(10) . .
O21 Cl2 O21 Cu1 152.0(3) 10_556 .
O22 Cl2 O21 Cu1 36.6(10) . .
C16 N11 C12 C13 -5.3(17) . .
Cu2B N11 C12 C13 170.4(9) . .
Cu2A N11 C12 C13 -154.8(9) . .
N11 C12 C13 C14 5.5(19) . .
C12 C13 C14 C15 -3.6(18) . .
C13 C14 C15 C16 1.8(16) . .
C14 C15 C16 N11 -1.8(15) . .
C14 C15 C16 C17 -177.5(9) . .
C12 N11 C16 C15 3.6(15) . .
Cu2B N11 C16 C15 -172.6(7) . .
Cu2A N11 C16 C15 157.9(8) . .
C12 N11 C16 C17 179.7(9) . .
Cu2B N11 C16 C17 3.6(11) . .
Cu2A N11 C16 C17 -25.9(10) . .
Cu1 O17 C17 N18 8.9(14) . .
Cu1 O17 C17 C16 -171.2(5) . .
C19 N18 C17 O17 3.8(15) . .
Cu2B N18 C17 O17 171.1(8) . .
Cu2A N18 C17 O17 -159.1(8) . .
C19 N18 C17 C16 -176.1(8) . .
Cu2B N18 C17 C16 -8.8(10) . .
Cu2A N18 C17 C16 21.0(10) . .
C15 C16 C17 O17 -0.4(13) . .
N11 C16 C17 O17 -176.4(8) . .
C15 C16 C17 N18 179.5(9) . .
N11 C16 C17 N18 3.5(12) . .
N21 N20 C19 N23 -0.3(10) 5_665 .
Cu1 N20 C19 N23 174.8(6) . .
N21 N20 C19 N18 175.9(9) 5_665 .
Cu1 N20 C19 N18 -9.1(14) . .
C22 N23 C19 N20 -1.1(10) 5_665 .
C22 N23 C19 N18 -177.5(9) 5_665 .
C17 N18 C19 N20 -4.1(14) . .
Cu2B N18 C19 N20 -169.8(7) . .
Cu2A N18 C19 N20 155.5(8) . .
C17 N18 C19 N23 171.7(9) . .
Cu2B N18 C19 N23 6.0(13) . .
Cu2A N18 C19 N23 -28.7(13) . .
N20 N21 C22 N22 176.3(10) 3_655 .
Cu1 N21 C22 N22 -4.3(16) . .
N20 N21 C22 N23 -2.2(10) 3_655 3_655
Cu1 N21 C22 N23 177.1(6) . 3_655
